data_7156712
loop_
_publ_author_name
'Bock, Jonathan'
'Daniliuc, Constantin G.'
'Bergander, Klaus'
'M\"uck-Lichtenfeld, Christian'
'Hennecke, Ulrich'

_publ_section_title
;
 Synthesis, structural characterisation, and synthetic application of
 stable seleniranium ions.
;
_journal_issue 12
_journal_name_full 'Organic &amp; biomolecular chemistry'
_journal_page_first 3181
_journal_page_last 3185
_journal_paper_doi 10.1039/c9ob00078j
_journal_volume 17
_journal_year 2019
_chemical_formula_sum 'C59 H47 B Cl2 F24 S'
_chemical_formula_weight 1325.73
_space_group_crystal_system monoclinic
_space_group_IT_number 14
_space_group_name_Hall '-P 2ybc'
_space_group_name_H-M_alt 'P 1 21/c 1'
_symmetry_space_group_name_Hall '-P 2ybc'
_symmetry_space_group_name_H-M 'P 1 21/c 1'
_atom_sites_solution_hydrogens geom
_audit_creation_method 'APEX3 v2016.1-0'
_audit_update_record
;
2018-11-27 deposited with the CCDC.
2019-02-06 downloaded from the CCDC.
;
_cell_angle_alpha 90
_cell_angle_beta 114.8110(10)
_cell_angle_gamma 90
_cell_formula_units_Z 4
_cell_length_a 20.0832(7)
_cell_length_b 17.7513(6)
_cell_length_c 17.4707(6)
_cell_measurement_reflns_used 9837
_cell_measurement_temperature 100.(2)
_cell_measurement_theta_max 68.3978
_cell_measurement_theta_min 3.4753
_cell_volume 5653.5(3)
_computing_cell_refinement 'SAINT V8.37A (Bruker AXS Inc., 2015)'
_computing_data_collection
;

APEX3 v2016.1-0 (Bruker AXS Inc., 2016)
;
_computing_data_reduction 'SAINT V8.37A (Bruker AXS Inc., 2015)'
_computing_molecular_graphics 'XP (Sheldrick, 2014)'
_computing_publication_material 'SHELXL-2014/7 (Sheldrick, 2014)'
_computing_structure_refinement 'SHELXL-2014/7 (Sheldrick, 2014)'
_computing_structure_solution 'SHELXL-2014/7 (Sheldrick, 2014)'
_diffrn_ambient_temperature 100.(2)
_diffrn_detector_area_resol_mean 10.4167
_diffrn_measured_fraction_theta_full 0.994
_diffrn_measured_fraction_theta_max 0.994
_diffrn_measurement_device_type 'Bruker D8 Venture PHOTON 100 CMOS'
_diffrn_measurement_method 'omega and phi scans'
_diffrn_radiation_monochromator 'MX mirror'
_diffrn_radiation_type 'Cu K\a'
_diffrn_radiation_wavelength 1.54178
_diffrn_reflns_av_R_equivalents 0.0496
_diffrn_reflns_av_unetI/netI 0.0264
_diffrn_reflns_limit_h_max 24
_diffrn_reflns_limit_h_min -24
_diffrn_reflns_limit_k_max 21
_diffrn_reflns_limit_k_min -21
_diffrn_reflns_limit_l_max 21
_diffrn_reflns_limit_l_min -21
_diffrn_reflns_number 86233
_diffrn_reflns_theta_full 68.45
_diffrn_reflns_theta_max 68.45
_diffrn_reflns_theta_min 2.42
_diffrn_source 'Cu ImS'
_diffrn_source_type 'micro focus tube'
_exptl_absorpt_coefficient_mu 2.461
_exptl_absorpt_correction_T_max 0.81
_exptl_absorpt_correction_T_min 0.70
_exptl_absorpt_correction_type multi-scan
_exptl_absorpt_process_details
;
Bruker AXS (2014). SADABS, Version 2014/5, Bruker AXS Inc., Madison, Wisconsin,
USA.
;
_exptl_crystal_colour colourless
_exptl_crystal_density_diffrn 1.558
_exptl_crystal_density_method 'not measured'
_exptl_crystal_description prism
_exptl_crystal_F_000 2688
_exptl_crystal_size_max 0.172
_exptl_crystal_size_mid 0.152
_exptl_crystal_size_min 0.091
_refine_diff_density_max 0.824
_refine_diff_density_min -0.591
_refine_ls_extinction_method none
_refine_ls_goodness_of_fit_ref 1.032
_refine_ls_hydrogen_treatment constr
_refine_ls_matrix_type full
_refine_ls_number_parameters 850
_refine_ls_number_reflns 10342
_refine_ls_number_restraints 199
_refine_ls_restrained_S_all 1.074
_refine_ls_R_factor_all 0.0540
_refine_ls_R_factor_gt 0.0459
_refine_ls_shift/su_max 0.001
_refine_ls_shift/su_mean 0.000
_refine_ls_structure_factor_coef Fsqd
_refine_ls_weighting_details 'w=1/[\s^2^(Fo^2^)+(0.0389P)^2^+7.6290P] where P=(Fo^2^+2Fc^2^)/3'
_refine_ls_weighting_scheme calc
_refine_ls_wR_factor_gt 0.1042
_refine_ls_wR_factor_ref 0.1092
_reflns_number_gt 8966
_reflns_number_total 10342
_reflns_threshold_expression 'I > 2\s(I)'
_cod_data_source_file c9ob00078j2.cif
_cod_data_source_block stu9364
_cod_depositor_comments 'Adding full bibliography for 7156707--7156712.cif.'
_cod_database_code 7156712

loop_
_space_group_symop_operation_xyz
'x, y, z'
'-x, y+1/2, -z+1/2'
'-x, -y, -z'
'x, -y-1/2, z-1/2'

loop_
_atom_site_type_symbol
_atom_site_label
_atom_site_fract_x
_atom_site_fract_y
_atom_site_fract_z
_atom_site_U_iso_or_equiv
_atom_site_adp_type
_atom_site_calc_flag
_atom_site_refinement_flags_adp
_atom_site_refinement_flags_occupancy
_atom_site_refinement_flags_posn
_atom_site_occupancy
_atom_site_disorder_assembly
_atom_site_disorder_group
S S1 0.22365(3) 0.17007(3) 0.39517(3) 0.02042(12) Uani d . . . 1.0 . .
C C1 0.16696(11) 0.13487(11) 0.45258(12) 0.0164(4) Uani d . . . 1.0 . .
C C2 0.10609(11) 0.19396(12) 0.43183(13) 0.0201(4) Uani d . . . 1.0 . .
H H2 0.1274 0.2457 0.4385 0.024 Uiso calc U . R 1.0 . .
C C3 0.04850(12) 0.18248(13) 0.34061(14) 0.0261(5) Uani d . . . 1.0 . .
H H3A 0.0093 0.2208 0.3269 0.031 Uiso calc U . R 1.0 . .
H H3B 0.0719 0.1891 0.3012 0.031 Uiso calc U . R 1.0 . .
C C4 0.01520(12) 0.10380(13) 0.33003(15) 0.0265(5) Uani d . . . 1.0 . .
H H4 -0.0225 0.0974 0.2707 0.032 Uiso calc U . R 1.0 . .
C C5 0.07639(12) 0.04548(13) 0.34835(14) 0.0243(5) Uani d . . . 1.0 . .
H H5A 0.0989 0.052 0.3081 0.029 Uiso calc U . R 1.0 . .
H H5B 0.0556 -0.006 0.3411 0.029 Uiso calc U . R 1.0 . .
C C6 0.13502(11) 0.05541(11) 0.43896(13) 0.0195(4) Uani d . . . 1.0 . .
H H6 0.1749 0.0172 0.4517 0.023 Uiso calc U . R 1.0 . .
C C7 0.09819(12) 0.04670(12) 0.50097(14) 0.0224(4) Uani d . . . 1.0 . .
H H7A 0.0782 -0.0049 0.4965 0.027 Uiso calc U . R 1.0 . .
H H7B 0.1354 0.0541 0.5595 0.027 Uiso calc U . R 1.0 . .
C C8 0.06880(12) 0.18325(12) 0.49220(14) 0.0237(5) Uani d . . . 1.0 . .
H H8A 0.1051 0.1907 0.5512 0.028 Uiso calc U . R 1.0 . .
H H8B 0.0293 0.221 0.4796 0.028 Uiso calc U . R 1.0 . .
C C9 -0.02079(12) 0.09270(14) 0.39056(15) 0.0290(5) Uani d . . . 1.0 . .
H H9A -0.0418 0.0414 0.3837 0.035 Uiso calc U . R 1.0 . .
H H9B -0.0611 0.1295 0.3777 0.035 Uiso calc U . R 1.0 . .
C C10 0.03656(12) 0.10367(13) 0.48156(14) 0.0246(5) Uani d . . . 1.0 . .
H H10 0.013 0.0963 0.5214 0.029 Uiso calc U . R 1.0 . .
C C11 0.24481(11) 0.15133(11) 0.51196(12) 0.0164(4) Uani d . . . 1.0 . .
C C12 0.30075(11) 0.08833(12) 0.55227(14) 0.0226(5) Uani d . . . 1.0 . .
H H12 0.2869 0.0423 0.5159 0.027 Uiso calc U . R 1.0 . .
C C13 0.30096(13) 0.07139(15) 0.63904(15) 0.0339(6) Uani d . . . 1.0 . .
H H13A 0.2516 0.0543 0.6313 0.041 Uiso calc U . R 1.0 . .
H H13B 0.3363 0.0305 0.6671 0.041 Uiso calc U . R 1.0 . .
C C14 0.32213(14) 0.14168(17) 0.69431(15) 0.0380(6) Uani d . . . 1.0 . .
H H14 0.3218 0.13 0.7501 0.046 Uiso calc U . R 1.0 . .
C C15 0.26664(13) 0.20374(16) 0.65079(15) 0.0352(6) Uani d . . . 1.0 . .
H H15A 0.2793 0.2493 0.6867 0.042 Uiso calc U . R 1.0 . .
H H15B 0.2171 0.187 0.6427 0.042 Uiso calc U . R 1.0 . .
C C16 0.26632(12) 0.22284(12) 0.56453(14) 0.0235(5) Uani d . . . 1.0 . .
H H16 0.2301 0.2638 0.5363 0.028 Uiso calc U . R 1.0 . .
C C17 0.34375(12) 0.24768(13) 0.57770(15) 0.0272(5) Uani d . . . 1.0 . .
H H17A 0.3442 0.259 0.5225 0.033 Uiso calc U . R 1.0 . .
H H17B 0.3575 0.2941 0.6123 0.033 Uiso calc U . R 1.0 . .
C C18 0.37821(12) 0.11503(13) 0.56683(15) 0.0269(5) Uani d . . . 1.0 . .
H H18A 0.4141 0.0744 0.5945 0.032 Uiso calc U . R 1.0 . .
H H18B 0.3794 0.1262 0.5119 0.032 Uiso calc U . R 1.0 . .
C C19 0.39906(14) 0.16821(17) 0.70762(16) 0.0383(6) Uani d . . . 1.0 . .
H H19A 0.4125 0.214 0.7432 0.046 Uiso calc U . R 1.0 . .
H H19B 0.4355 0.1285 0.7368 0.046 Uiso calc U . R 1.0 . .
C C20 0.39937(12) 0.18527(14) 0.62194(15) 0.0276(5) Uani d . . . 1.0 . .
H H20 0.4495 0.2021 0.6303 0.033 Uiso calc U . R 1.0 . .
C C21 0.26925(12) 0.10321(13) 0.35939(14) 0.0241(5) Uani d . . . 1.0 . .
C C22 0.32275(13) 0.13748(15) 0.33942(15) 0.0317(5) Uani d . . . 1.0 . .
H H22 0.3318 0.19 0.3484 0.038 Uiso calc U . R 1.0 . .
C C23 0.36159(14) 0.09600(17) 0.30741(16) 0.0390(7) Uani d . . . 1.0 . .
H H23 0.396 0.1195 0.2908 0.047 Uiso calc U . R 1.0 . .
C C24 0.35048(15) 0.01743(16) 0.29892(18) 0.0414(7) Uani d . . . 1.0 . .
H H24 0.3799 -0.0127 0.2803 0.05 Uiso calc U . R 1.0 . .
C C25 0.29584(13) -0.01637(14) 0.31799(15) 0.0297(5) Uani d . . . 1.0 . .
H H25 0.2873 -0.0691 0.3105 0.036 Uiso calc U . R 1.0 . .
C C26 0.25501(13) 0.02685(14) 0.34739(15) 0.0292(5) Uani d . . . 1.0 . .
H H26 0.2174 0.0046 0.3594 0.035 Uiso calc U . R 1.0 . .
B B1 0.73022(12) 0.38344(12) 0.65200(14) 0.0142(4) Uani d . . . 1.0 . .
C C31 0.79731(10) 0.43502(11) 0.65025(12) 0.0145(4) Uani d . . . 1.0 . .
C C32 0.84423(11) 0.41062(11) 0.61435(12) 0.0171(4) Uani d . . . 1.0 . .
H H32 0.8351 0.3634 0.5862 0.021 Uiso calc U . R 1.0 . .
C C33 0.90379(11) 0.45353(12) 0.61875(13) 0.0192(4) Uani d . . . 1.0 . .
C C34 0.91909(11) 0.52299(12) 0.65817(13) 0.0195(4) Uani d . . . 1.0 . .
H H34 0.9588 0.5528 0.6595 0.023 Uiso calc U . R 1.0 . .
C C35 0.87419(11) 0.54759(11) 0.69579(13) 0.0180(4) Uani d . . . 1.0 . .
C C36 0.81547(11) 0.50425(11) 0.69249(12) 0.0161(4) Uani d . . . 1.0 . .
H H36 0.7865 0.5222 0.7199 0.019 Uiso calc U . R 1.0 . .
C C37 0.95371(13) 0.42309(13) 0.58233(15) 0.0293(5) Uani d U . D 1.0 . .
F F1 0.9749(5) 0.3534(3) 0.6070(5) 0.0622(17) Uani d U P D 0.753(18) A 1
F F2 0.9199(3) 0.4193(3) 0.4977(2) 0.0486(11) Uani d U P D 0.753(18) A 1
F F3 1.0122(3) 0.4660(3) 0.5986(5) 0.0546(15) Uani d U P D 0.753(18) A 1
F F1A 0.9580(12) 0.3486(6) 0.5829(14) 0.044(4) Uani d U P D 0.247(18) A 2
F F2A 0.9412(12) 0.4425(13) 0.5062(9) 0.062(4) Uani d U P D 0.247(18) A 2
F F3A 1.0250(5) 0.4368(14) 0.6342(11) 0.053(4) Uani d U P D 0.247(18) A 2
C C38 0.88865(12) 0.62151(12) 0.74009(14) 0.0232(5) Uani d U . D 1.0 . .
F F4 0.95385(13) 0.65036(13) 0.75581(19) 0.0720(8) Uani d U P D 0.875(2) B 1
F F5 0.83987(14) 0.67337(11) 0.69805(16) 0.0790(9) Uani d U P D 0.875(2) B 1
F F6 0.88555(14) 0.61822(10) 0.81386(12) 0.0560(6) Uani d U P D 0.875(2) B 1
F F4A 0.9095(10) 0.6727(8) 0.7022(11) 0.0720(8) Uani d U P D 0.125(2) B 2
F F5A 0.8340(7) 0.6491(8) 0.7524(11) 0.0790(9) Uani d U P D 0.125(2) B 2
F F6A 0.9444(8) 0.6185(7) 0.8145(6) 0.0560(6) Uani d U P D 0.125(2) B 2
C C41 0.66260(10) 0.43578(11) 0.65056(12) 0.0140(4) Uani d . . . 1.0 . .
C C42 0.64320(10) 0.50326(11) 0.60476(12) 0.0151(4) Uani d . . . 1.0 . .
H H42 0.6736 0.5218 0.5795 0.018 Uiso calc U . R 1.0 . .
C C43 0.58105(11) 0.54411(11) 0.59503(12) 0.0162(4) Uani d . . . 1.0 . .
C C44 0.53457(11) 0.51902(11) 0.63019(12) 0.0168(4) Uani d . . . 1.0 . .
H H44 0.4921 0.5468 0.6236 0.02 Uiso calc U . R 1.0 . .
C C45 0.55230(10) 0.45206(11) 0.67519(12) 0.0155(4) Uani d . . . 1.0 . .
C C46 0.61463(10) 0.41142(11) 0.68526(12) 0.0152(4) Uani d . . . 1.0 . .
H H46 0.6251 0.3658 0.7165 0.018 Uiso calc U . R 1.0 . .
C C47 0.56561(11) 0.61721(12) 0.54810(13) 0.0201(4) Uani d . . . 1.0 . .
C C48 0.50464(11) 0.42408(12) 0.71582(13) 0.0208(4) Uani d . . . 1.0 . .
C C51 0.69088(10) 0.33027(11) 0.56804(12) 0.0153(4) Uani d . . . 1.0 . .
C C52 0.68404(10) 0.35112(11) 0.48794(12) 0.0163(4) Uani d . . . 1.0 . .
H H52 0.7067 0.3963 0.482 0.02 Uiso calc U . R 1.0 . .
C C53 0.64498(11) 0.30766(12) 0.41643(13) 0.0185(4) Uani d . . . 1.0 . .
C C54 0.60963(11) 0.24246(12) 0.42187(13) 0.0210(4) Uani d . . . 1.0 . .
H H54 0.583 0.2129 0.3732 0.025 Uiso calc U . R 1.0 . .
C C55 0.61404(11) 0.22130(12) 0.50060(14) 0.0217(4) Uani d . . . 1.0 . .
C C56 0.65401(11) 0.26396(11) 0.57182(13) 0.0180(4) Uani d . . . 1.0 . .
H H56 0.6565 0.2479 0.6248 0.022 Uiso calc U . R 1.0 . .
C C57 0.63905(12) 0.33345(12) 0.33233(13) 0.0215(4) Uani d . . . 1.0 . .
C C58 0.57431(15) 0.15229(15) 0.50659(15) 0.0355(6) Uani d . . . 1.0 . .
C C61 0.76908(10) 0.33203(11) 0.73739(12) 0.0147(4) Uani d . . . 1.0 . .
C C62 0.80635(11) 0.26553(11) 0.73539(13) 0.0167(4) Uani d . . . 1.0 . .
H H62 0.8058 0.2494 0.6833 0.02 Uiso calc U . R 1.0 . .
C C63 0.84401(11) 0.22259(11) 0.80732(13) 0.0187(4) Uani d . . . 1.0 . .
C C64 0.84593(11) 0.24363(11) 0.88466(13) 0.0186(4) Uani d . . . 1.0 . .
H H64 0.871 0.2138 0.9335 0.022 Uiso calc U . R 1.0 . .
C C65 0.81027(11) 0.30948(11) 0.88876(12) 0.0164(4) Uani d . . . 1.0 . .
C C66 0.77308(10) 0.35287(11) 0.81666(12) 0.0150(4) Uani d . . . 1.0 . .
H H66 0.7497 0.398 0.8214 0.018 Uiso calc U . R 1.0 . .
C C67 0.88223(13) 0.15157(12) 0.80233(14) 0.0251(5) Uani d . . . 1.0 . .
C C68 0.81496(11) 0.33408(11) 0.97280(13) 0.0196(4) Uani d . . . 1.0 . .
F F7 0.58230(7) 0.61558(7) 0.48154(8) 0.0269(3) Uani d . . . 1.0 . .
F F8 0.60490(9) 0.67426(7) 0.59619(9) 0.0405(4) Uani d . . . 1.0 . .
F F9 0.49494(8) 0.63720(8) 0.51778(10) 0.0390(4) Uani d . . . 1.0 . .
F F10 0.43565(7) 0.44944(8) 0.67819(9) 0.0309(3) Uani d . . . 1.0 . .
F F11 0.52987(8) 0.44499(10) 0.79709(8) 0.0424(4) Uani d . . . 1.0 . .
F F12 0.50000(7) 0.34885(7) 0.71597(9) 0.0322(3) Uani d . . . 1.0 . .
F F13 0.69911(7) 0.36865(10) 0.33641(9) 0.0394(4) Uani d . . . 1.0 . .
F F14 0.58378(7) 0.38228(8) 0.29525(9) 0.0358(3) Uani d . . . 1.0 . .
F F15 0.62709(11) 0.27712(9) 0.27736(9) 0.0515(5) Uani d . . . 1.0 . .
F F16 0.50452(11) 0.15233(13) 0.45090(13) 0.0843(8) Uani d . . . 1.0 . .
F F17 0.60252(13) 0.08919(9) 0.48925(12) 0.0675(6) Uani d . . . 1.0 . .
F F18 0.57506(9) 0.14146(9) 0.58242(9) 0.0428(4) Uani d . . . 1.0 . .
F F19 0.88250(11) 0.14018(10) 0.72705(10) 0.0604(6) Uani d . . . 1.0 . .
F F20 0.95278(7) 0.15024(7) 0.85910(10) 0.0344(3) Uani d . . . 1.0 . .
F F21 0.85197(8) 0.08998(7) 0.81875(10) 0.0399(4) Uani d . . . 1.0 . .
F F22 0.88098(8) 0.36307(9) 1.02217(8) 0.0394(4) Uani d . . . 1.0 . .
F F23 0.80477(8) 0.27773(7) 1.01746(8) 0.0310(3) Uani d . . . 1.0 . .
F F24 0.76621(9) 0.38749(9) 0.96759(8) 0.0411(4) Uani d . . . 1.0 . .
C C71 0.1922(9) 0.4373(8) 0.5948(12) 0.056(3) Uani d U P D 0.565(4) C 1
H H71A 0.1702 0.488 0.5894 0.067 Uiso calc U P R 0.565(4) C 1
H H71B 0.2167 0.4249 0.6556 0.067 Uiso calc U P R 0.565(4) C 1
Cl Cl1 0.2575(2) 0.4391(2) 0.5535(2) 0.0406(5) Uani d U P D 0.565(4) C 1
Cl Cl2 0.12260(8) 0.37150(7) 0.54403(12) 0.0490(6) Uani d U P D 0.565(4) C 1
C C71A 0.1916(13) 0.4418(10) 0.6043(16) 0.068(5) Uani d U P D 0.435(4) C 2
H H71C 0.2225 0.4651 0.6593 0.082 Uiso calc U P R 0.435(4) C 2
H H71D 0.1508 0.4769 0.5732 0.082 Uiso calc U P R 0.435(4) C 2
Cl Cl1A 0.2443(4) 0.4289(4) 0.5469(4) 0.093(2) Uani d U P D 0.435(4) C 2
Cl Cl2A 0.15553(15) 0.35802(17) 0.6217(3) 0.1010(15) Uani d U P D 0.435(4) C 2

loop_
_atom_site_aniso_label
_atom_site_aniso_U_11
_atom_site_aniso_U_22
_atom_site_aniso_U_33
_atom_site_aniso_U_12
_atom_site_aniso_U_13
_atom_site_aniso_U_23
S1 0.0198(3) 0.0207(3) 0.0228(3) 0.0010(2) 0.0110(2) 0.0062(2)
C1 0.0169(10) 0.0172(10) 0.0171(10) 0.0005(8) 0.0091(8) 0.0030(8)
C2 0.0174(10) 0.0164(10) 0.0271(11) 0.0023(8) 0.0098(9) 0.0019(8)
C3 0.0202(11) 0.0269(12) 0.0281(12) 0.0081(9) 0.0071(9) 0.0067(9)
C4 0.0174(11) 0.0297(12) 0.0268(12) 0.0009(9) 0.0038(9) -0.0025(9)
C5 0.0205(11) 0.0233(11) 0.0281(12) -0.0029(9) 0.0092(9) -0.0047(9)
C6 0.0177(10) 0.0157(10) 0.0266(11) 0.0009(8) 0.0107(9) 0.0007(8)
C7 0.0197(11) 0.0213(11) 0.0282(11) -0.0049(9) 0.0120(9) 0.0020(9)
C8 0.0202(11) 0.0231(11) 0.0311(12) 0.0012(9) 0.0139(10) -0.0028(9)
C9 0.0155(11) 0.0280(12) 0.0405(14) 0.0000(9) 0.0088(10) -0.0020(10)
C10 0.0199(11) 0.0265(12) 0.0310(12) -0.0027(9) 0.0143(10) -0.0018(9)
C11 0.0173(10) 0.0175(10) 0.0175(10) 0.0003(8) 0.0104(8) 0.0042(8)
C12 0.0172(10) 0.0200(10) 0.0265(11) 0.0005(8) 0.0052(9) 0.0054(9)
C13 0.0229(12) 0.0418(14) 0.0271(12) -0.0079(10) 0.0008(10) 0.0173(11)
C14 0.0271(13) 0.0644(18) 0.0191(11) -0.0138(12) 0.0064(10) 0.0037(11)
C15 0.0266(13) 0.0528(16) 0.0284(13) -0.0142(11) 0.0137(11) -0.0159(11)
C16 0.0206(11) 0.0226(11) 0.0284(12) -0.0032(9) 0.0112(9) -0.0040(9)
C17 0.0235(12) 0.0248(12) 0.0339(13) -0.0084(9) 0.0127(10) -0.0039(10)
C18 0.0160(11) 0.0293(12) 0.0334(12) 0.0022(9) 0.0082(9) 0.0055(10)
C19 0.0258(13) 0.0552(17) 0.0266(13) -0.0127(12) 0.0038(10) 0.0007(12)
C20 0.0151(10) 0.0353(13) 0.0305(12) -0.0069(9) 0.0077(9) 0.0021(10)
C21 0.0215(11) 0.0302(12) 0.0231(11) 0.0016(9) 0.0118(9) -0.0054(9)
C22 0.0303(13) 0.0368(14) 0.0322(13) -0.0067(10) 0.0174(11) -0.0076(10)
C23 0.0302(13) 0.0638(18) 0.0352(14) -0.0205(12) 0.0258(12) -0.0228(13)
C24 0.0345(14) 0.0478(16) 0.0534(17) -0.0053(12) 0.0297(13) -0.0210(13)
C25 0.0281(12) 0.0259(12) 0.0371(13) -0.0045(10) 0.0156(11) -0.0158(10)
C26 0.0255(12) 0.0311(13) 0.0331(13) -0.0029(10) 0.0143(10) -0.0070(10)
B1 0.0139(10) 0.0138(10) 0.0166(11) 0.0003(8) 0.0079(9) 0.0013(8)
C31 0.0127(9) 0.0158(9) 0.0148(9) 0.0025(7) 0.0056(8) 0.0036(7)
C32 0.0160(10) 0.0173(10) 0.0175(10) 0.0015(8) 0.0064(8) 0.0002(8)
C33 0.0166(10) 0.0238(11) 0.0189(10) 0.0015(8) 0.0092(8) 0.0015(8)
C34 0.0169(10) 0.0216(10) 0.0219(10) -0.0028(8) 0.0100(9) 0.0027(8)
C35 0.0189(10) 0.0164(10) 0.0188(10) 0.0002(8) 0.0079(8) 0.0023(8)
C36 0.0153(9) 0.0159(10) 0.0192(10) 0.0019(8) 0.0094(8) 0.0026(8)
C37 0.0275(12) 0.0323(13) 0.0369(13) -0.0055(10) 0.0222(11) -0.0070(10)
F1 0.070(4) 0.053(2) 0.098(4) 0.035(2) 0.069(3) 0.026(2)
F2 0.058(2) 0.063(2) 0.0434(15) -0.0088(16) 0.0399(13) -0.0201(15)
F3 0.043(2) 0.054(2) 0.094(3) -0.0271(16) 0.056(2) -0.037(2)
F1A 0.036(6) 0.033(5) 0.078(8) -0.002(4) 0.037(5) -0.022(5)
F2A 0.077(8) 0.084(9) 0.051(6) 0.026(6) 0.052(6) 0.029(5)
F3A 0.016(3) 0.089(9) 0.059(7) -0.014(4) 0.021(4) -0.043(6)
C38 0.0242(11) 0.0178(10) 0.0305(11) -0.0035(8) 0.0142(9) 0.0001(9)
F4 0.0540(13) 0.0571(13) 0.131(2) -0.0415(12) 0.0646(15) -0.0599(14)
F5 0.0985(18) 0.0197(10) 0.0676(15) 0.0234(10) -0.0155(13) -0.0064(9)
F6 0.1116(18) 0.0313(9) 0.0452(11) -0.0277(11) 0.0526(12) -0.0198(8)
F4A 0.0540(13) 0.0571(13) 0.131(2) -0.0415(12) 0.0646(15) -0.0599(14)
F5A 0.0985(18) 0.0197(10) 0.0676(15) 0.0234(10) -0.0155(13) -0.0064(9)
F6A 0.1116(18) 0.0313(9) 0.0452(11) -0.0277(11) 0.0526(12) -0.0198(8)
C41 0.0138(9) 0.0140(9) 0.0138(9) -0.0008(7) 0.0054(8) -0.0004(7)
C42 0.0142(9) 0.0165(10) 0.0165(9) -0.0015(8) 0.0082(8) 0.0003(7)
C43 0.0159(10) 0.0167(10) 0.0150(9) 0.0007(8) 0.0055(8) 0.0009(8)
C44 0.0133(9) 0.0190(10) 0.0176(10) 0.0018(8) 0.0061(8) -0.0009(8)
C45 0.0126(9) 0.0189(10) 0.0147(9) -0.0011(8) 0.0055(8) -0.0010(8)
C46 0.0149(9) 0.0147(9) 0.0159(9) -0.0006(8) 0.0062(8) 0.0013(7)
C47 0.0190(10) 0.0195(10) 0.0206(10) 0.0026(8) 0.0072(9) 0.0021(8)
C48 0.0167(10) 0.0258(11) 0.0211(10) -0.0006(8) 0.0092(9) 0.0017(8)
C51 0.0110(9) 0.0154(9) 0.0195(10) 0.0031(7) 0.0065(8) 0.0015(8)
C52 0.0137(9) 0.0146(9) 0.0210(10) 0.0022(8) 0.0078(8) 0.0019(8)
C53 0.0161(10) 0.0204(10) 0.0184(10) 0.0069(8) 0.0066(8) 0.0021(8)
C54 0.0179(10) 0.0215(11) 0.0201(10) 0.0003(8) 0.0046(9) -0.0037(8)
C55 0.0183(10) 0.0202(11) 0.0241(11) -0.0023(8) 0.0065(9) -0.0002(8)
C56 0.0150(10) 0.0193(10) 0.0193(10) 0.0016(8) 0.0066(8) 0.0019(8)
C57 0.0213(11) 0.0232(11) 0.0195(10) 0.0045(9) 0.0080(9) 0.0001(8)
C58 0.0402(15) 0.0327(14) 0.0263(12) -0.0174(11) 0.0068(11) -0.0025(10)
C61 0.0106(9) 0.0145(9) 0.0195(10) -0.0033(7) 0.0067(8) -0.0001(8)
C62 0.0157(10) 0.0162(10) 0.0189(10) 0.0000(8) 0.0080(8) 0.0004(8)
C63 0.0167(10) 0.0154(10) 0.0237(11) 0.0019(8) 0.0082(9) 0.0021(8)
C64 0.0179(10) 0.0164(10) 0.0199(10) 0.0008(8) 0.0063(8) 0.0044(8)
C65 0.0133(9) 0.0156(10) 0.0196(10) -0.0048(8) 0.0063(8) -0.0004(8)
C66 0.0122(9) 0.0128(9) 0.0198(10) -0.0004(7) 0.0065(8) 0.0011(8)
C67 0.0285(12) 0.0206(11) 0.0260(11) 0.0072(9) 0.0113(10) 0.0039(9)
C68 0.0196(10) 0.0170(10) 0.0209(10) -0.0047(8) 0.0072(9) 0.0010(8)
F7 0.0347(7) 0.0252(7) 0.0228(6) 0.0009(5) 0.0140(6) 0.0089(5)
F8 0.0653(10) 0.0170(7) 0.0263(7) -0.0071(7) 0.0066(7) 0.0007(5)
F9 0.0275(7) 0.0398(8) 0.0534(9) 0.0187(6) 0.0205(7) 0.0249(7)
F10 0.0189(6) 0.0395(8) 0.0420(8) 0.0077(6) 0.0205(6) 0.0120(6)
F11 0.0396(8) 0.0724(11) 0.0228(7) -0.0231(8) 0.0204(6) -0.0097(7)
F12 0.0288(7) 0.0244(7) 0.0532(9) -0.0006(6) 0.0268(7) 0.0112(6)
F13 0.0260(7) 0.0691(11) 0.0268(7) -0.0028(7) 0.0146(6) 0.0112(7)
F14 0.0295(7) 0.0471(9) 0.0328(7) 0.0185(6) 0.0150(6) 0.0212(6)
F15 0.1014(14) 0.0332(8) 0.0255(7) -0.0003(8) 0.0322(9) -0.0050(6)
F16 0.0490(11) 0.0971(16) 0.0699(13) -0.0511(11) -0.0115(10) 0.0284(12)
F17 0.1322(18) 0.0243(8) 0.0668(12) -0.0283(10) 0.0621(13) -0.0153(8)
F18 0.0579(10) 0.0393(8) 0.0374(8) -0.0262(7) 0.0260(8) -0.0045(7)
F19 0.1000(15) 0.0533(10) 0.0342(8) 0.0540(10) 0.0346(9) 0.0128(7)
F20 0.0192(7) 0.0256(7) 0.0554(9) 0.0084(5) 0.0128(6) 0.0040(6)
F21 0.0316(8) 0.0151(6) 0.0669(10) 0.0006(6) 0.0148(7) 0.0007(6)
F22 0.0379(8) 0.0531(9) 0.0264(7) -0.0280(7) 0.0128(6) -0.0138(6)
F23 0.0482(8) 0.0258(7) 0.0256(7) -0.0109(6) 0.0217(6) 0.0007(5)
F24 0.0580(10) 0.0427(9) 0.0241(7) 0.0232(7) 0.0189(7) 0.0000(6)
C71 0.059(5) 0.053(5) 0.054(5) 0.014(3) 0.022(4) -0.020(3)
Cl1 0.0373(9) 0.0327(10) 0.0491(10) -0.0052(7) 0.0155(7) 0.0102(7)
Cl2 0.0361(8) 0.0408(7) 0.0813(13) -0.0022(5) 0.0356(8) -0.0197(7)
C71A 0.069(7) 0.052(6) 0.066(7) 0.016(5) 0.012(5) -0.020(5)
Cl1A 0.089(4) 0.046(2) 0.124(4) 0.024(3) 0.024(3) 0.019(2)
Cl2A 0.0634(16) 0.0898(18) 0.160(4) 0.0160(13) 0.057(2) -0.039(2)

loop_
_atom_type_symbol
_atom_type_description
_atom_type_scat_dispersion_real
_atom_type_scat_dispersion_imag
_atom_type_scat_source
C C 0.0181 0.0091 'International Tables Vol C Tables 4.2.6.8 and 6.1.1.4'
H H 0.0000 0.0000 'International Tables Vol C Tables 4.2.6.8 and 6.1.1.4'
B B 0.0090 0.0039 'International Tables Vol C Tables 4.2.6.8 and 6.1.1.4'
F F 0.0727 0.0534 'International Tables Vol C Tables 4.2.6.8 and 6.1.1.4'
S S 0.3331 0.5567 'International Tables Vol C Tables 4.2.6.8 and 6.1.1.4'
Cl Cl 0.3639 0.7018 'International Tables Vol C Tables 4.2.6.8 and 6.1.1.4'

loop_
_geom_angle_atom_site_label_1
_geom_angle_atom_site_label_2
_geom_angle_atom_site_label_3
_geom_angle
C21 S1 C1 118.54(10)
C21 S1 C11 109.97(10)
C1 S1 C11 45.91(8)
C11 C1 C6 122.43(17)
C11 C1 C2 121.79(17)
C6 C1 C2 110.72(16)
C11 C1 S1 67.74(10)
C6 C1 S1 121.63(14)
C2 C1 S1 104.10(13)
C1 C2 C3 109.39(17)
C1 C2 C8 108.78(17)
C3 C2 C8 108.81(17)
C1 C2 H2 109.9
C3 C2 H2 109.9
C8 C2 H2 109.9
C4 C3 C2 110.31(18)
C4 C3 H3A 109.6
C2 C3 H3A 109.6
C4 C3 H3B 109.6
C2 C3 H3B 109.6
H3A C3 H3B 108.1
C9 C4 C3 110.23(19)
C9 C4 C5 109.85(19)
C3 C4 C5 108.69(18)
C9 C4 H4 109.4
C3 C4 H4 109.4
C5 C4 H4 109.4
C4 C5 C6 109.76(18)
C4 C5 H5A 109.7
C6 C5 H5A 109.7
C4 C5 H5B 109.7
C6 C5 H5B 109.7
H5A C5 H5B 108.2
C1 C6 C5 110.91(17)
C1 C6 C7 105.96(16)
C5 C6 C7 108.88(17)
C1 C6 H6 110.3
C5 C6 H6 110.3
C7 C6 H6 110.3
C10 C7 C6 111.03(17)
C10 C7 H7A 109.4
C6 C7 H7A 109.4
C10 C7 H7B 109.4
C6 C7 H7B 109.4
H7A C7 H7B 108.0
C10 C8 C2 109.44(17)
C10 C8 H8A 109.8
C2 C8 H8A 109.8
C10 C8 H8B 109.8
C2 C8 H8B 109.8
H8A C8 H8B 108.2
C4 C9 C10 109.52(18)
C4 C9 H9A 109.8
C10 C9 H9A 109.8
C4 C9 H9B 109.8
C10 C9 H9B 109.8
H9A C9 H9B 108.2
C7 C10 C8 108.83(17)
C7 C10 C9 109.46(18)
C8 C10 C9 109.75(19)
C7 C10 H10 109.6
C8 C10 H10 109.6
C9 C10 H10 109.6
C1 C11 C16 122.07(17)
C1 C11 C12 121.80(17)
C16 C11 C12 111.38(17)
C1 C11 S1 66.35(10)
C16 C11 S1 112.06(14)
C12 C11 S1 113.92(14)
C11 C12 C18 110.25(17)
C11 C12 C13 107.04(18)
C18 C12 C13 108.12(18)
C11 C12 H12 110.5
C18 C12 H12 110.5
C13 C12 H12 110.5
C14 C13 C12 110.34(19)
C14 C13 H13A 109.6
C12 C13 H13A 109.6
C14 C13 H13B 109.6
C12 C13 H13B 109.6
H13A C13 H13B 108.1
C15 C14 C13 108.93(19)
C15 C14 C19 109.4(2)
C13 C14 C19 110.0(2)
C15 C14 H14 109.5
C13 C14 H14 109.5
C19 C14 H14 109.5
C14 C15 C16 110.4(2)
C14 C15 H15A 109.6
C16 C15 H15A 109.6
C14 C15 H15B 109.6
C16 C15 H15B 109.6
H15A C15 H15B 108.1
C11 C16 C17 110.07(18)
C11 C16 C15 106.89(18)
C17 C16 C15 109.12(19)
C11 C16 H16 110.2
C17 C16 H16 110.2
C15 C16 H16 110.2
C20 C17 C16 110.21(18)
C20 C17 H17A 109.6
C16 C17 H17A 109.6
C20 C17 H17B 109.6
C16 C17 H17B 109.6
H17A C17 H17B 108.1
C20 C18 C12 110.53(19)
C20 C18 H18A 109.5
C12 C18 H18A 109.5
C20 C18 H18B 109.5
C12 C18 H18B 109.5
H18A C18 H18B 108.1
C20 C19 C14 109.22(19)
C20 C19 H19A 109.8
C14 C19 H19A 109.8
C20 C19 H19B 109.8
C14 C19 H19B 109.8
H19A C19 H19B 108.3
C18 C20 C19 110.0(2)
C18 C20 C17 108.79(18)
C19 C20 C17 109.6(2)
C18 C20 H20 109.5
C19 C20 H20 109.5
C17 C20 H20 109.5
C26 C21 C22 121.3(2)
C26 C21 S1 127.41(18)
C22 C21 S1 111.24(18)
C23 C22 C21 120.2(2)
C23 C22 H22 119.9
C21 C22 H22 119.9
C22 C23 C24 119.3(2)
C22 C23 H23 120.4
C24 C23 H23 120.4
C25 C24 C23 120.1(2)
C25 C24 H24 120.0
C23 C24 H24 120.0
C26 C25 C24 119.9(2)
C26 C25 H25 120.1
C24 C25 H25 120.1
C25 C26 C21 119.2(2)
C25 C26 H26 120.4
C21 C26 H26 120.4
C41 B1 C31 111.45(16)
C41 B1 C61 113.88(16)
C31 B1 C61 104.27(15)
C41 B1 C51 103.15(15)
C31 B1 C51 113.30(16)
C61 B1 C51 111.09(16)
C36 C31 C32 115.57(18)
C36 C31 B1 120.95(17)
C32 C31 B1 123.21(17)
C33 C32 C31 121.96(19)
C33 C32 H32 119.0
C31 C32 H32 119.0
C34 C33 C32 121.44(19)
C34 C33 C37 119.05(19)
C32 C33 C37 119.49(19)
C33 C34 C35 117.58(19)
C33 C34 H34 121.2
C35 C34 H34 121.2
C36 C35 C34 120.94(19)
C36 C35 C38 119.13(18)
C34 C35 C38 119.93(18)
C35 C36 C31 122.46(18)
C35 C36 H36 118.8
C31 C36 H36 118.8
F2A C37 F1A 104.9(12)
F1 C37 F3 109.5(4)
F1 C37 F2 105.0(4)
F3 C37 F2 104.9(3)
F2A C37 F3A 109.5(7)
F1A C37 F3A 97.3(11)
F2A C37 C33 117.8(7)
F1 C37 C33 112.4(4)
F1A C37 C33 114.3(11)
F3 C37 C33 113.1(2)
F2 C37 C33 111.5(3)
F3A C37 C33 111.0(5)
F4A C38 F5A 107.3(10)
F4A C38 F6A 102.2(10)
F5A C38 F6A 106.2(9)
F6 C38 F5 104.3(2)
F6 C38 F4 105.3(2)
F5 C38 F4 106.5(2)
F4A C38 C35 112.8(7)
F5A C38 C35 115.1(7)
F6A C38 C35 112.2(6)
F6 C38 C35 112.98(18)
F5 C38 C35 112.84(19)
F4 C38 C35 114.16(19)
C42 C41 C46 115.64(17)
C42 C41 B1 121.59(17)
C46 C41 B1 122.24(17)
C43 C42 C41 122.38(18)
C43 C42 H42 118.8
C41 C42 H42 118.8
C44 C43 C42 120.93(18)
C44 C43 C47 119.83(18)
C42 C43 C47 119.21(18)
C45 C44 C43 117.73(18)
C45 C44 H44 121.1
C43 C44 H44 121.1
C44 C45 C46 121.32(18)
C44 C45 C48 119.37(18)
C46 C45 C48 119.28(18)
C45 C46 C41 121.98(18)
C45 C46 H46 119.0
C41 C46 H46 119.0
F9 C47 F7 105.81(16)
F9 C47 F8 107.18(18)
F7 C47 F8 105.35(17)
F9 C47 C43 112.85(17)
F7 C47 C43 112.79(17)
F8 C47 C43 112.31(17)
F10 C48 F12 106.15(17)
F10 C48 F11 106.24(17)
F12 C48 F11 105.61(17)
F10 C48 C45 113.09(17)
F12 C48 C45 113.03(17)
F11 C48 C45 112.14(17)
C52 C51 C56 115.86(18)
C52 C51 B1 123.42(17)
C56 C51 B1 120.30(17)
C53 C52 C51 122.14(19)
C53 C52 H52 118.9
C51 C52 H52 118.9
C54 C53 C52 120.89(19)
C54 C53 C57 119.51(19)
C52 C53 C57 119.56(19)
C53 C54 C55 118.19(19)
C53 C54 H54 120.9
C55 C54 H54 120.9
C56 C55 C54 120.75(19)
C56 C55 C58 120.7(2)
C54 C55 C58 118.5(2)
C55 C56 C51 122.14(19)
C55 C56 H56 118.9
C51 C56 H56 118.9
F13 C57 F15 105.94(18)
F13 C57 F14 105.64(18)
F15 C57 F14 105.88(18)
F13 C57 C53 113.18(17)
F15 C57 C53 113.16(18)
F14 C57 C53 112.40(17)
F16 C58 F18 107.2(2)
F16 C58 F17 104.5(2)
F18 C58 F17 105.9(2)
F16 C58 C55 112.3(2)
F18 C58 C55 113.93(19)
F17 C58 C55 112.3(2)
C66 C61 C62 115.81(18)
C66 C61 B1 124.02(17)
C62 C61 B1 119.98(17)
C63 C62 C61 122.08(19)
C63 C62 H62 119.0
C61 C62 H62 119.0
C64 C63 C62 120.99(19)
C64 C63 C67 118.56(18)
C62 C63 C67 120.44(19)
C63 C64 C65 118.23(18)
C63 C64 H64 120.9
C65 C64 H64 120.9
C64 C65 C66 120.69(18)
C64 C65 C68 118.35(18)
C66 C65 C68 120.93(18)
C65 C66 C61 122.19(18)
C65 C66 H66 118.9
C61 C66 H66 118.9
F19 C67 F21 106.1(2)
F19 C67 F20 106.59(19)
F21 C67 F20 105.07(17)
F19 C67 C63 113.55(18)
F21 C67 C63 112.65(18)
F20 C67 C63 112.25(18)
F23 C68 F24 106.45(17)
F23 C68 F22 105.28(17)
F24 C68 F22 105.60(17)
F23 C68 C65 113.12(17)
F24 C68 C65 113.39(17)
F22 C68 C65 112.34(17)
Cl1 C71 Cl2 112.4(7)
Cl1 C71 H71A 109.1
Cl2 C71 H71A 109.1
Cl1 C71 H71B 109.1
Cl2 C71 H71B 109.1
H71A C71 H71B 107.8
Cl2A C71A Cl1A 112.6(10)
Cl2A C71A H71C 109.1
Cl1A C71A H71C 109.1
Cl2A C71A H71D 109.1
Cl1A C71A H71D 109.1
H71C C71A H71D 107.8

loop_
_geom_bond_atom_site_label_1
_geom_bond_atom_site_label_2
_geom_bond_distance
S1 C21 1.766(2)
S1 C1 1.911(2)
S1 C11 1.931(2)
C1 C11 1.498(3)
C1 C6 1.526(3)
C1 C2 1.534(3)
C2 C3 1.540(3)
C2 C8 1.540(3)
C2 H2 1.0
C3 C4 1.526(3)
C3 H3A 0.99
C3 H3B 0.99
C4 C9 1.524(3)
C4 C5 1.534(3)
C4 H4 1.0
C5 C6 1.536(3)
C5 H5A 0.99
C5 H5B 0.99
C6 C7 1.555(3)
C6 H6 1.0
C7 C10 1.522(3)
C7 H7A 0.99
C7 H7B 0.99
C8 C10 1.532(3)
C8 H8A 0.99
C8 H8B 0.99
C9 C10 1.535(3)
C9 H9A 0.99
C9 H9B 0.99
C10 H10 1.0
C11 C16 1.519(3)
C11 C12 1.531(3)
C12 C18 1.542(3)
C12 C13 1.544(3)
C12 H12 1.0
C13 C14 1.525(4)
C13 H13A 0.99
C13 H13B 0.99
C14 C15 1.524(4)
C14 C19 1.537(3)
C14 H14 1.0
C15 C16 1.542(3)
C15 H15A 0.99
C15 H15B 0.99
C16 C17 1.538(3)
C16 H16 1.0
C17 C20 1.532(3)
C17 H17A 0.99
C17 H17B 0.99
C18 C20 1.523(3)
C18 H18A 0.99
C18 H18B 0.99
C19 C20 1.530(3)
C19 H19A 0.99
C19 H19B 0.99
C20 H20 1.0
C21 C26 1.383(3)
C21 C22 1.400(3)
C22 C23 1.353(4)
C22 H22 0.95
C23 C24 1.410(4)
C23 H23 0.95
C24 C25 1.408(4)
C24 H24 0.95
C25 C26 1.370(3)
C25 H25 0.95
C26 H26 0.95
B1 C41 1.637(3)
B1 C31 1.640(3)
B1 C61 1.640(3)
B1 C51 1.641(3)
C31 C36 1.401(3)
C31 C32 1.402(3)
C32 C33 1.393(3)
C32 H32 0.95
C33 C34 1.382(3)
C33 C37 1.496(3)
C34 C35 1.390(3)
C34 H34 0.95
C35 C36 1.389(3)
C35 C38 1.489(3)
C36 H36 0.95
C37 F2A 1.292(10)
C37 F1 1.321(5)
C37 F1A 1.325(12)
C37 F3 1.326(4)
C37 F2 1.345(4)
C37 F3A 1.356(8)
C38 F4A 1.293(12)
C38 F5A 1.299(12)
C38 F6A 1.314(11)
C38 F6 1.318(3)
C38 F5 1.320(3)
C38 F4 1.323(3)
C41 C42 1.402(3)
C41 C46 1.404(3)
C42 C43 1.391(3)
C42 H42 0.95
C43 C44 1.389(3)
C43 C47 1.496(3)
C44 C45 1.387(3)
C44 H44 0.95
C45 C46 1.391(3)
C45 C48 1.496(3)
C46 H46 0.95
C47 F9 1.338(2)
C47 F7 1.339(2)
C47 F8 1.341(3)
C48 F10 1.338(2)
C48 F12 1.339(3)
C48 F11 1.344(3)
C51 C52 1.397(3)
C51 C56 1.407(3)
C52 C53 1.396(3)
C52 H52 0.95
C53 C54 1.382(3)
C53 C57 1.495(3)
C54 C55 1.392(3)
C54 H54 0.95
C55 C56 1.389(3)
C55 C58 1.489(3)
C56 H56 0.95
C57 F13 1.334(3)
C57 F15 1.337(3)
C57 F14 1.342(2)
C58 F16 1.329(3)
C58 F18 1.333(3)
C58 F17 1.346(3)
C61 C66 1.403(3)
C61 C62 1.406(3)
C62 C63 1.391(3)
C62 H62 0.95
C63 C64 1.387(3)
C63 C67 1.497(3)
C64 C65 1.388(3)
C64 H64 0.95
C65 C66 1.396(3)
C65 C68 1.496(3)
C66 H66 0.95
C67 F19 1.333(3)
C67 F21 1.339(3)
C67 F20 1.346(3)
C68 F23 1.336(2)
C68 F24 1.338(3)
C68 F22 1.344(2)
C71 Cl1 1.743(9)
C71 Cl2 1.751(11)
C71 H71A 0.99
C71 H71B 0.99
C71A Cl2A 1.735(13)
C71A Cl1A 1.754(13)
C71A H71C 0.99
C71A H71D 0.99

loop_
_geom_torsion_atom_site_label_1
_geom_torsion_atom_site_label_2
_geom_torsion_atom_site_label_3
_geom_torsion_atom_site_label_4
_geom_torsion
C11 C1 C2 C3 147.97(18)
C6 C1 C2 C3 -56.6(2)
S1 C1 C2 C3 75.66(18)
C11 C1 C2 C8 -93.3(2)
C6 C1 C2 C8 62.1(2)
S1 C1 C2 C8 -165.61(14)
C1 C2 C3 C4 59.6(2)
C8 C2 C3 C4 -59.1(2)
C2 C3 C4 C9 59.1(2)
C2 C3 C4 C5 -61.4(2)
C9 C4 C5 C6 -60.7(2)
C3 C4 C5 C6 60.0(2)
C11 C1 C6 C5 -148.26(18)
C2 C1 C6 C5 56.5(2)
S1 C1 C6 C5 -66.1(2)
C11 C1 C6 C7 93.7(2)
C2 C1 C6 C7 -61.5(2)
S1 C1 C6 C7 175.92(14)
C4 C5 C6 C1 -58.1(2)
C4 C5 C6 C7 58.1(2)
C1 C6 C7 C10 61.5(2)
C5 C6 C7 C10 -57.9(2)
C1 C2 C8 C10 -59.4(2)
C3 C2 C8 C10 59.7(2)
C3 C4 C9 C10 -58.8(2)
C5 C4 C9 C10 60.9(2)
C6 C7 C10 C8 -61.4(2)
C6 C7 C10 C9 58.6(2)
C2 C8 C10 C7 59.3(2)
C2 C8 C10 C9 -60.5(2)
C4 C9 C10 C7 -59.7(2)
C4 C9 C10 C8 59.7(2)
C6 C1 C11 C16 -143.63(19)
C2 C1 C11 C16 8.9(3)
S1 C1 C11 C16 102.09(18)
C6 C1 C11 C12 9.8(3)
C2 C1 C11 C12 162.35(18)
S1 C1 C11 C12 -104.43(18)
C6 C1 C11 S1 114.28(18)
C2 C1 C11 S1 -93.21(17)
C1 C11 C12 C18 148.43(19)
C16 C11 C12 C18 -55.6(2)
S1 C11 C12 C18 72.4(2)
C1 C11 C12 C13 -94.2(2)
C16 C11 C12 C13 61.8(2)
S1 C11 C12 C13 -170.24(14)
C11 C12 C13 C14 -59.7(2)
C18 C12 C13 C14 59.1(2)
C12 C13 C14 C15 60.0(3)
C12 C13 C14 C19 -59.9(3)
C13 C14 C15 C16 -60.4(2)
C19 C14 C15 C16 59.9(3)
C1 C11 C16 C17 -147.75(19)
C12 C11 C16 C17 56.3(2)
S1 C11 C16 C17 -72.6(2)
C1 C11 C16 C15 93.9(2)
C12 C11 C16 C15 -62.1(2)
S1 C11 C16 C15 168.98(15)
C14 C15 C16 C11 60.6(2)
C14 C15 C16 C17 -58.4(2)
C11 C16 C17 C20 -58.9(2)
C15 C16 C17 C20 58.1(2)
C11 C12 C18 C20 57.5(2)
C13 C12 C18 C20 -59.2(2)
C15 C14 C19 C20 -60.5(3)
C13 C14 C19 C20 59.1(3)
C12 C18 C20 C19 60.2(2)
C12 C18 C20 C17 -59.8(2)
C14 C19 C20 C18 -59.1(3)
C14 C19 C20 C17 60.4(3)
C16 C17 C20 C18 60.5(2)
C16 C17 C20 C19 -59.8(2)
C1 S1 C21 C26 18.5(3)
C11 S1 C21 C26 68.3(2)
C1 S1 C21 C22 -164.30(16)
C11 S1 C21 C22 -114.47(17)
C26 C21 C22 C23 0.2(4)
S1 C21 C22 C23 -177.2(2)
C21 C22 C23 C24 -3.5(4)
C22 C23 C24 C25 4.5(4)
C23 C24 C25 C26 -2.1(4)
C24 C25 C26 C21 -1.2(4)
C22 C21 C26 C25 2.2(4)
S1 C21 C26 C25 179.18(19)
C41 B1 C31 C36 35.8(2)
C61 B1 C31 C36 -87.4(2)
C51 B1 C31 C36 151.65(17)
C41 B1 C31 C32 -150.44(18)
C61 B1 C31 C32 86.3(2)
C51 B1 C31 C32 -34.6(3)
C36 C31 C32 C33 -1.6(3)
B1 C31 C32 C33 -175.59(18)
C31 C32 C33 C34 -0.7(3)
C31 C32 C33 C37 177.49(19)
C32 C33 C34 C35 2.0(3)
C37 C33 C34 C35 -176.20(19)
C33 C34 C35 C36 -1.0(3)
C33 C34 C35 C38 179.23(19)
C34 C35 C36 C31 -1.4(3)
C38 C35 C36 C31 178.40(18)
C32 C31 C36 C35 2.6(3)
B1 C31 C36 C35 176.76(18)
C34 C33 C37 F2A -86.7(15)
C32 C33 C37 F2A 95.1(15)
C34 C33 C37 F1 129.5(5)
C32 C33 C37 F1 -48.8(5)
C34 C33 C37 F1A 149.5(9)
C32 C33 C37 F1A -28.7(10)
C34 C33 C37 F3 4.9(5)
C32 C33 C37 F3 -173.3(5)
C34 C33 C37 F2 -113.0(3)
C32 C33 C37 F2 68.7(4)
C34 C33 C37 F3A 40.7(13)
C32 C33 C37 F3A -137.5(13)
C36 C35 C38 F4A -141.6(9)
C34 C35 C38 F4A 38.2(10)
C36 C35 C38 F5A -18.1(9)
C34 C35 C38 F5A 161.7(9)
C36 C35 C38 F6A 103.6(7)
C34 C35 C38 F6A -76.7(7)
C36 C35 C38 F6 45.7(3)
C34 C35 C38 F6 -134.6(2)
C36 C35 C38 F5 -72.3(3)
C34 C35 C38 F5 107.5(3)
C36 C35 C38 F4 165.9(2)
C34 C35 C38 F4 -14.4(3)
C31 B1 C41 C42 35.5(2)
C61 B1 C41 C42 153.10(18)
C51 B1 C41 C42 -86.4(2)
C31 B1 C41 C46 -153.19(18)
C61 B1 C41 C46 -35.6(3)
C51 B1 C41 C46 84.9(2)
C46 C41 C42 C43 0.8(3)
B1 C41 C42 C43 172.63(18)
C41 C42 C43 C44 -0.6(3)
C41 C42 C43 C47 177.61(18)
C42 C43 C44 C45 0.0(3)
C47 C43 C44 C45 -178.15(18)
C43 C44 C45 C46 0.3(3)
C43 C44 C45 C48 178.52(18)
C44 C45 C46 C41 -0.1(3)
C48 C45 C46 C41 -178.30(18)
C42 C41 C46 C45 -0.5(3)
B1 C41 C46 C45 -172.25(18)
C44 C43 C47 F9 -23.8(3)
C42 C43 C47 F9 157.98(18)
C44 C43 C47 F7 -143.67(18)
C42 C43 C47 F7 38.1(3)
C44 C43 C47 F8 97.5(2)
C42 C43 C47 F8 -80.7(2)
C44 C45 C48 F10 25.1(3)
C46 C45 C48 F10 -156.63(18)
C44 C45 C48 F12 145.73(19)
C46 C45 C48 F12 -36.0(3)
C44 C45 C48 F11 -95.0(2)
C46 C45 C48 F11 83.3(2)
C41 B1 C51 C52 88.4(2)
C31 B1 C51 C52 -32.3(3)
C61 B1 C51 C52 -149.25(18)
C41 B1 C51 C56 -83.9(2)
C31 B1 C51 C56 155.44(17)
C61 B1 C51 C56 38.5(2)
C56 C51 C52 C53 -1.9(3)
B1 C51 C52 C53 -174.54(18)
C51 C52 C53 C54 1.6(3)
C51 C52 C53 C57 179.38(18)
C52 C53 C54 C55 0.0(3)
C57 C53 C54 C55 -177.78(19)
C53 C54 C55 C56 -1.1(3)
C53 C54 C55 C58 178.3(2)
C54 C55 C56 C51 0.7(3)
C58 C55 C56 C51 -178.6(2)
C52 C51 C56 C55 0.8(3)
B1 C51 C56 C55 173.64(18)
C54 C53 C57 F13 -147.43(19)
C52 C53 C57 F13 34.8(3)
C54 C53 C57 F15 -26.9(3)
C52 C53 C57 F15 155.30(19)
C54 C53 C57 F14 93.0(2)
C52 C53 C57 F14 -84.8(2)
C56 C55 C58 F16 128.7(2)
C54 C55 C58 F16 -50.7(3)
C56 C55 C58 F18 6.5(3)
C54 C55 C58 F18 -172.9(2)
C56 C55 C58 F17 -113.9(2)
C54 C55 C58 F17 66.7(3)
C41 B1 C61 C66 -29.8(3)
C31 B1 C61 C66 91.9(2)
C51 B1 C61 C66 -145.76(18)
C41 B1 C61 C62 155.50(17)
C31 B1 C61 C62 -82.8(2)
C51 B1 C61 C62 39.6(2)
C66 C61 C62 C63 0.8(3)
B1 C61 C62 C63 175.92(18)
C61 C62 C63 C64 0.4(3)
C61 C62 C63 C67 179.23(19)
C62 C63 C64 C65 -1.1(3)
C67 C63 C64 C65 -179.90(19)
C63 C64 C65 C66 0.5(3)
C63 C64 C65 C68 -177.42(18)
C64 C65 C66 C61 0.8(3)
C68 C65 C66 C61 178.65(18)
C62 C61 C66 C65 -1.4(3)
B1 C61 C66 C65 -176.31(18)
C64 C63 C67 F19 -174.4(2)
C62 C63 C67 F19 6.8(3)
C64 C63 C67 F21 64.9(3)
C62 C63 C67 F21 -113.9(2)
C64 C63 C67 F20 -53.4(3)
C62 C63 C67 F20 127.8(2)
C64 C65 C68 F23 -44.4(3)
C66 C65 C68 F23 137.67(19)
C64 C65 C68 F24 -165.78(18)
C66 C65 C68 F24 16.3(3)
C64 C65 C68 F22 74.6(2)
C66 C65 C68 F22 -103.3(2)
